data_9000489
loop_
_publ_author_name
'Speer, J. A.'
'Gibbs, G. V.'

_publ_section_title
;The crystal structure of synthetic titanite, CaTiOSiO4, and the domain
 textures of natural titanites
;
_journal_name_full 'American Mineralogist'
_journal_page_first 238
_journal_page_last 247
_journal_volume 61
_journal_year 1976
_chemical_formula_sum 'Ca O5 Si Ti'
_chemical_name_mineral Titanite
_space_group_IT_number 14
_symmetry_space_group_name_Hall '-P 2yab'
_symmetry_space_group_name_H-M 'P 1 21/a 1'
_cell_angle_alpha 90
_cell_angle_beta 113.86
_cell_angle_gamma 90
_cell_length_a 7.069
_cell_length_b 8.722
_cell_length_c 6.566
_cell_formula_units_Z 4
_cell_volume 370.234
_database_code_amcsd 0000500
_exptl_crystal_density_diffrn 3.517
_cod_original_formula_sum 'Ca Ti Si O5'
_cod_database_code 9000489

loop_
_space_group_symop_operation_xyz
x,y,z
1/2+x,1/2-y,z
1/2-x,1/2+y,-z
-x,-y,-z

loop_
_atom_site_aniso_label
_atom_site_aniso_U_11
_atom_site_aniso_U_22
_atom_site_aniso_U_33
_atom_site_aniso_U_12
_atom_site_aniso_U_13
_atom_site_aniso_U_23
Ca 0.02200 0.00497 0.00537 0.00069 -0.00098 0.00029
Ti 0.00737 0.00451 0.00327 0.00031 0.00126 0.00027
Si 0.00474 0.00258 0.00192 -0.00029 0.00092 0.00003
O1 0.00874 0.00736 0.01253 0.00109 0.00680 0.00122
O2 0.01196 0.00856 0.00495 0.00071 0.00035 0.00019
O3 0.00938 0.01064 0.00510 0.00120 0.00210 0.00125
O4 0.01211 0.00863 0.00356 0.00157 0.00112 0.00103
O5 0.00828 0.00663 0.00590 0.00166 0.00153 0.00175

loop_
_atom_site_label
_atom_site_fract_x
_atom_site_fract_y
_atom_site_fract_z
Ca 0.24240 0.91840 0.75120
Ti 0.51340 0.75420 0.24950
Si 0.74860 0.93300 0.74900
O1 0.74990 0.82020 0.25020
O2 0.91080 0.81620 0.93470
O3 0.38270 0.96080 0.14590
O4 0.91220 0.31650 0.43680
O5 0.38130 0.46010 0.64680

loop_
_cod_related_entry_id
_cod_related_entry_database
_cod_related_entry_code
1 AMCSD 0000500
